data_7046736
loop_
_publ_author_name
'Liu, Shu'
'Wang, Bing-Wu'
'Wang, Zhe-Ming'
'Gao, Song'

_publ_section_title
;
 Magnetic layered perovskites of
 [CH<sub>3</sub>C(NH<sub>2</sub>)<sub>2</sub>]<sub>2</sub>[M(HCOO)<sub>4</sub>]
 (M = Co<sup>2+</sup> and Ni<sup>2+</sup>): synthesis, structures and
 properties.
;
_journal_issue 34
_journal_name_full 'Dalton transactions (Cambridge, England : 2003)'
_journal_page_first 11925
_journal_page_last 11933
_journal_paper_doi 10.1039/c8dt01729h
_journal_volume 47
_journal_year 2018
_chemical_formula_sum 'C8 H18 N4 Ni O8'
_chemical_formula_weight 356.97
_space_group_IT_number 56
_space_group_name_Hall '-P 2ab 2ac'
_space_group_name_H-M_alt 'P c c n'
_symmetry_cell_setting orthorhombic
_symmetry_space_group_name_Hall '-P 2ab 2ac'
_symmetry_space_group_name_H-M 'P c c n'
_atom_sites_solution_hydrogens geom
_atom_sites_solution_primary direct
_atom_sites_solution_secondary difmap
_audit_creation_method SHELXL-97
_audit_update_record
;
2018-05-01 deposited with the CCDC.
2018-06-15 downloaded from the CCDC.
;
_cell_angle_alpha 90.00
_cell_angle_beta 90.00
_cell_angle_gamma 90.00
_cell_formula_units_Z 4
_cell_length_a 7.8376(2)
_cell_length_b 22.0576(4)
_cell_length_c 8.5034(2)
_cell_measurement_reflns_used 7357
_cell_measurement_temperature 290.0
_cell_measurement_theta_max 76.2870
_cell_measurement_theta_min 3.9920
_cell_volume 1470.06(6)
_computing_cell_refinement 'CrysAlisPro (Rigaku Oxford Diffraction, 2017)'
_computing_data_collection 'CrysAlisPro (Rigaku Oxford Diffraction, 2017)'
_computing_data_reduction 'CrysAlisPro (Rigaku Oxford Diffraction, 2017)'
_computing_molecular_graphics 'Bruker SHELXTL V5.1 (Sheldrick, 1998)'
_computing_publication_material 'SHELXL-97 (Sheldrick, 1997)'
_computing_structure_refinement 'SHELXL-97 (Sheldrick, 1997)'
_computing_structure_solution 'SHELXS-97 (Sheldrick, 1990)'
_diffrn_ambient_temperature 290.0
_diffrn_detector_area_resol_mean 10.3914
_diffrn_measured_fraction_theta_full 0.995
_diffrn_measured_fraction_theta_max 0.995
_diffrn_measurement_device_type 'SuperNova, Dual, Cu at zero, AtlasCCD'
_diffrn_measurement_method '\w scans'
_diffrn_radiation_monochromator mirror
_diffrn_radiation_source 'SuperNova (Cu) X-ray Source'
_diffrn_radiation_type CuK\a
_diffrn_radiation_wavelength 1.54184
_diffrn_reflns_av_R_equivalents 0.0363
_diffrn_reflns_av_sigmaI/netI 0.0141
_diffrn_reflns_limit_h_max 9
_diffrn_reflns_limit_h_min -9
_diffrn_reflns_limit_k_max 27
_diffrn_reflns_limit_k_min -27
_diffrn_reflns_limit_l_max 10
_diffrn_reflns_limit_l_min -10
_diffrn_reflns_number 21185
_diffrn_reflns_theta_full 76.53
_diffrn_reflns_theta_max 76.53
_diffrn_reflns_theta_min 4.01
_diffrn_standards_decay_% 0
_exptl_absorpt_coefficient_mu 2.344
_exptl_absorpt_correction_T_max 0.975
_exptl_absorpt_correction_T_min 0.817
_exptl_absorpt_correction_type gaussian
_exptl_absorpt_process_details
;
CrysAlisPro 1.171.39.35c (Rigaku Oxford Diffraction, 2017)
Numerical absorption correction based on gaussian integration over
a multifaceted crystal model
;
_exptl_crystal_colour green
_exptl_crystal_density_diffrn 1.613
_exptl_crystal_density_method 'not measured'
_exptl_crystal_description block
_exptl_crystal_F_000 744
_exptl_crystal_size_max 0.154
_exptl_crystal_size_mid 0.080
_exptl_crystal_size_min 0.049
_refine_diff_density_max 0.244
_refine_diff_density_min -0.258
_refine_diff_density_rms 0.048
_refine_ls_extinction_coef 0.00073(12)
_refine_ls_extinction_expression Fc^*^=kFc[1+0.001xFc^2^\l^3^/sin(2\q)]^-1/4^
_refine_ls_extinction_method SHELXL
_refine_ls_goodness_of_fit_ref 1.004
_refine_ls_hydrogen_treatment constr.
_refine_ls_matrix_type full
_refine_ls_number_parameters 99
_refine_ls_number_reflns 1545
_refine_ls_number_restraints 0
_refine_ls_restrained_S_all 1.004
_refine_ls_R_factor_all 0.0319
_refine_ls_R_factor_gt 0.0278
_refine_ls_shift/su_max 0.000
_refine_ls_shift/su_mean 0.000
_refine_ls_structure_factor_coef Fsqd
_refine_ls_weighting_details 'calc w=1/[\s^2^(Fo^2^)+(0.0427P)^2^+0.8000P] where P=(Fo^2^+2Fc^2^)/3'
_refine_ls_weighting_scheme calc
_refine_ls_wR_factor_gt 0.0738
_refine_ls_wR_factor_ref 0.0775
_reflns_number_gt 1378
_reflns_number_total 1545
_reflns_threshold_expression >2sigma(I)
_cod_data_source_file c8dt01729h2.cif
_cod_data_source_block 2Ni-290K
_cod_depositor_comments
;
The following automatic conversions were performed:

'_symmetry_cell_setting' value 'Orthorhombic' changed to
'orthorhombic' according to
/home/data/users/saulius/crontab/automatic-downloads/rss-feeds/RSC/lib/dictionaries/cif_core.dic
dictionary named 'cif_core.dic' version 2.4.2 from 2011-04-26.

Automatic conversion script
Id: cif_fix_values 4973 2017-02-22 13:04:09Z antanas 

 Adding full bibliography for 7046733--7046752.cif.
;
_cod_original_sg_symbol_H-M 'P ccn'
_cod_database_code 7046736

loop_
_symmetry_equiv_pos_as_xyz
'x, y, z'
'-x+1/2, -y+1/2, z'
'-x, y+1/2, -z+1/2'
'x+1/2, -y, -z+1/2'
'-x, -y, -z'
'x-1/2, y-1/2, -z'
'x, -y-1/2, z-1/2'
'-x-1/2, y, z-1/2'

loop_
_atom_site_label
_atom_site_type_symbol
_atom_site_fract_x
_atom_site_fract_y
_atom_site_fract_z
_atom_site_U_iso_or_equiv
_atom_site_adp_type
_atom_site_occupancy
_atom_site_symmetry_multiplicity
_atom_site_calc_flag
_atom_site_refinement_flags
Ni1 Ni 0.0000 0.0000 0.0000 0.01864(14) Uani 1 2 d S
O1 O 0.07160(13) -0.02527(5) 0.22393(12) 0.0247(2) Uani 1 1 d .
O2 O 0.25300(15) -0.01679(5) 0.42279(12) 0.0280(2) Uani 1 1 d .
O3 O 0.04656(17) 0.08877(5) 0.06603(14) 0.0328(3) Uani 1 1 d .
O4 O 0.0823(3) 0.18647(6) 0.02473(18) 0.0587(5) Uani 1 1 d .
C1 C 0.2008(2) -0.00331(6) 0.28746(17) 0.0230(3) Uani 1 1 d .
H1 H 0.2631 0.0251 0.2307 0.028 Uiso 1 1 calc R
C2 C 0.0868(3) 0.13275(8) -0.0158(2) 0.0373(4) Uani 1 1 d .
H2 H 0.1240 0.1246 -0.1175 0.045 Uiso 1 1 calc R
C3 C -0.0488(2) 0.15896(8) 0.4402(2) 0.0345(4) Uani 1 1 d .
C4 C -0.0969(4) 0.17131(10) 0.6061(2) 0.0605(7) Uani 1 1 d .
H4A H -0.2036 0.1927 0.6088 0.091 Uiso 1 1 calc R
H4B H -0.0101 0.1956 0.6550 0.091 Uiso 1 1 calc R
H4C H -0.1081 0.1337 0.6618 0.091 Uiso 1 1 calc R
N1 N -0.0776(2) 0.10541(6) 0.38278(18) 0.0388(4) Uani 1 1 d .
H1A H -0.0521 0.0976 0.2865 0.047 Uiso 1 1 calc R
H1B H -0.1223 0.0777 0.4410 0.047 Uiso 1 1 calc R
N2 N 0.0188(2) 0.20229(7) 0.3559(2) 0.0451(4) Uani 1 1 d .
H2A H 0.0456 0.1957 0.2593 0.054 Uiso 1 1 calc R
H2B H 0.0364 0.2374 0.3970 0.054 Uiso 1 1 calc R

loop_
_atom_site_aniso_label
_atom_site_aniso_U_11
_atom_site_aniso_U_22
_atom_site_aniso_U_33
_atom_site_aniso_U_23
_atom_site_aniso_U_13
_atom_site_aniso_U_12
Ni1 0.0204(2) 0.0214(2) 0.0141(2) -0.00008(11) 0.00016(12) 0.00011(12)
O1 0.0239(5) 0.0318(5) 0.0183(5) 0.0025(4) -0.0035(4) -0.0029(4)
O2 0.0249(5) 0.0404(6) 0.0188(5) 0.0038(4) -0.0043(4) -0.0040(5)
O3 0.0494(7) 0.0242(5) 0.0249(6) -0.0013(4) 0.0015(5) -0.0033(5)
O4 0.1046(14) 0.0251(6) 0.0464(8) 0.0020(6) 0.0172(9) -0.0023(8)
C1 0.0235(7) 0.0269(7) 0.0186(6) 0.0024(5) 0.0003(6) 0.0000(5)
C2 0.0546(12) 0.0278(8) 0.0294(8) 0.0009(6) 0.0053(8) -0.0004(8)
C3 0.0435(9) 0.0308(8) 0.0293(8) -0.0009(7) -0.0005(8) 0.0009(7)
C4 0.107(2) 0.0417(10) 0.0329(10) -0.0065(8) 0.0131(11) -0.0065(12)
N1 0.0551(10) 0.0317(7) 0.0295(7) -0.0024(6) 0.0061(7) -0.0082(6)
N2 0.0712(12) 0.0285(7) 0.0355(8) -0.0013(6) 0.0062(8) -0.0074(7)

loop_
_atom_type_symbol
_atom_type_description
_atom_type_scat_dispersion_real
_atom_type_scat_dispersion_imag
_atom_type_scat_source
C C 0.0181 0.0091 'International Tables Vol C Tables 4.2.6.8 and 6.1.1.4'
H H 0.0000 0.0000 'International Tables Vol C Tables 4.2.6.8 and 6.1.1.4'
N N 0.0311 0.0180 'International Tables Vol C Tables 4.2.6.8 and 6.1.1.4'
O O 0.0492 0.0322 'International Tables Vol C Tables 4.2.6.8 and 6.1.1.4'
Ni Ni -3.0029 0.5091 'International Tables Vol C Tables 4.2.6.8 and 6.1.1.4'

loop_
_geom_angle_atom_site_label_1
_geom_angle_atom_site_label_2
_geom_angle_atom_site_label_3
_geom_angle
_geom_angle_site_symmetry_1
_geom_angle_site_symmetry_3
O1 Ni1 O1 180.00(8) 5 .
O1 Ni1 O3 92.45(4) 5 .
O1 Ni1 O3 87.55(4) . .
O1 Ni1 O3 87.55(4) 5 5
O1 Ni1 O3 92.45(4) . 5
O3 Ni1 O3 180.00(6) . 5
O1 Ni1 O2 89.43(4) 5 4_455
O1 Ni1 O2 90.57(4) . 4_455
O3 Ni1 O2 84.83(5) . 4_455
O3 Ni1 O2 95.17(5) 5 4_455
O1 Ni1 O2 90.57(4) 5 8_655
O1 Ni1 O2 89.43(4) . 8_655
O3 Ni1 O2 95.17(5) . 8_655
O3 Ni1 O2 84.83(5) 5 8_655
O2 Ni1 O2 180.00(6) 4_455 8_655
C1 O1 Ni1 121.10(9) . .
C1 O2 Ni1 123.41(10) . 4
C2 O3 Ni1 129.46(11) . .
O1 C1 O2 124.74(14) . .
O1 C1 H1 117.6 . .
O2 C1 H1 117.6 . .
O4 C2 O3 126.13(17) . .
O4 C2 H2 116.9 . .
O3 C2 H2 116.9 . .
N1 C3 N2 121.97(17) . .
N1 C3 C4 118.69(17) . .
N2 C3 C4 119.34(17) . .
C3 C4 H4A 109.5 . .
C3 C4 H4B 109.5 . .
H4A C4 H4B 109.5 . .
C3 C4 H4C 109.5 . .
H4A C4 H4C 109.5 . .
H4B C4 H4C 109.5 . .
C3 N1 H1A 120.0 . .
C3 N1 H1B 120.0 . .
H1A N1 H1B 120.0 . .
C3 N2 H2A 120.0 . .
C3 N2 H2B 120.0 . .
H2A N2 H2B 120.0 . .

loop_
_geom_bond_atom_site_label_1
_geom_bond_atom_site_label_2
_geom_bond_distance
_geom_bond_site_symmetry_2
Ni1 O1 2.0619(10) 5
Ni1 O1 2.0619(10) .
Ni1 O3 2.0694(11) .
Ni1 O3 2.0694(11) 5
Ni1 O2 2.0775(11) 4_455
Ni1 O2 2.0775(11) 8_655
O1 C1 1.2455(19) .
O2 C1 1.2571(18) .
O2 Ni1 2.0775(11) 4
O3 C2 1.235(2) .
O4 C2 1.235(2) .
C1 H1 0.9300 .
C2 H2 0.9300 .
C3 N1 1.298(2) .
C3 N2 1.307(2) .
C3 C4 1.486(3) .
C4 H4A 0.9600 .
C4 H4B 0.9600 .
C4 H4C 0.9600 .
N1 H1A 0.8600 .
N1 H1B 0.8600 .
N2 H2A 0.8600 .
N2 H2B 0.8600 .

loop_
_geom_hbond_atom_site_label_D
_geom_hbond_atom_site_label_H
_geom_hbond_atom_site_label_A
_geom_hbond_distance_DH
_geom_hbond_distance_HA
_geom_hbond_distance_DA
_geom_hbond_angle_DHA
_geom_hbond_site_symmetry_A
C1 H1 O1 0.93 2.45 2.9757(19) 115.9 4
C4 H4C O1 0.96 2.60 3.536(2) 166.2 5_556
N1 H1A O3 0.86 2.04 2.8874(19) 169.5 .
N1 H1B O2 0.86 2.05 2.9058(18) 173.8 5_556
N2 H2A O4 0.86 2.03 2.881(2) 172.8 .
N2 H2B O4 0.86 2.03 2.886(2) 171.5 7_566
